data_2202827
loop_
_publ_author_name
'Daqing Shi'
'Juxian Wang'
'Liangce Rong'
'Xiangshan Wang'
'Hongwen Hu'

_publ_section_title
;
 2,2-Dimethyl-3-(4-methylphenyl)-1,2-dihydroquinazolin-4(3<i>H</i>)-one
;
_journal_issue 11
_journal_name_full 'Acta Crystallographica Section E'
_journal_page_first o1689
_journal_page_last o1690
_journal_paper_doi 10.1107/S1600536803022128
_journal_volume 59
_journal_year 2003
_chemical_formula_iupac 'C17 H18 N2 O'
_chemical_formula_moiety 'C17 H18 N2 O'
_chemical_formula_sum 'C17 H18 N2 O'
_chemical_formula_weight 266.33
_chemical_melting_point 528.5(5)
_chemical_name_systematic
;
2,2-dimethyl-3-(4-methylphenyl)1,2-dihydroquinazolin-4(3H)-one
;
_space_group_IT_number 14
_symmetry_cell_setting monoclinic
_symmetry_space_group_name_Hall '-P 2yn'
_symmetry_space_group_name_H-M 'P 1 21/n 1'
_atom_sites_solution_hydrogens geom
_atom_sites_solution_primary direct
_atom_sites_solution_secondary difmap
_cell_angle_alpha 90.00
_cell_angle_beta 98.810(10)
_cell_angle_gamma 90.00
_cell_formula_units_Z 4
_cell_length_a 11.917(2)
_cell_length_b 6.9110(10)
_cell_length_c 17.821(4)
_cell_measurement_reflns_used 34
_cell_measurement_temperature 295(2)
_cell_measurement_theta_max 14.77
_cell_measurement_theta_min 3.17
_cell_volume 1450.4(5)
_computing_cell_refinement XSCANS
_computing_data_collection 'XSCANS (Siemens, 1994)'
_computing_data_reduction 'SHELXTL (Sheldrick, 1997)'
_computing_molecular_graphics SHELXTL
_computing_publication_material SHELXTL
_computing_structure_refinement SHELXTL
_computing_structure_solution SHELXTL
_diffrn_ambient_temperature 295(2)
_diffrn_measured_fraction_theta_full 1.000
_diffrn_measured_fraction_theta_max 1.000
_diffrn_measurement_device_type 'Siemens P4'
_diffrn_measurement_method \w
_diffrn_radiation_monochromator graphite
_diffrn_radiation_source 'normal-focus sealed tube'
_diffrn_radiation_type MoK\a
_diffrn_radiation_wavelength 0.71073
_diffrn_reflns_av_R_equivalents 0.0236
_diffrn_reflns_av_sigmaI/netI 0.0363
_diffrn_reflns_limit_h_max 14
_diffrn_reflns_limit_h_min 0
_diffrn_reflns_limit_k_max 8
_diffrn_reflns_limit_k_min 0
_diffrn_reflns_limit_l_max 21
_diffrn_reflns_limit_l_min -21
_diffrn_reflns_number 3202
_diffrn_reflns_theta_full 25.50
_diffrn_reflns_theta_max 25.50
_diffrn_reflns_theta_min 1.93
_diffrn_standards_decay_% 2.49
_diffrn_standards_interval_count 97
_diffrn_standards_number 3
_exptl_absorpt_coefficient_mu 0.077
_exptl_absorpt_correction_type none
_exptl_crystal_colour Colorless
_exptl_crystal_density_diffrn 1.220
_exptl_crystal_density_method 'not measured'
_exptl_crystal_description Block
_exptl_crystal_F_000 568
_exptl_crystal_size_max 0.56
_exptl_crystal_size_mid 0.52
_exptl_crystal_size_min 0.32
_refine_diff_density_max 0.136
_refine_diff_density_min -0.136
_refine_ls_extinction_coef 0.0114(16)
_refine_ls_extinction_expression Fc^*^=kFc[1+0.001xFc^2^\l^3^/sin(2\q)]^-1/4^
_refine_ls_extinction_method SHELXTL
_refine_ls_goodness_of_fit_ref 0.921
_refine_ls_hydrogen_treatment mixed
_refine_ls_matrix_type full
_refine_ls_number_parameters 189
_refine_ls_number_reflns 2706
_refine_ls_number_restraints 0
_refine_ls_restrained_S_all 0.921
_refine_ls_R_factor_all 0.0770
_refine_ls_R_factor_gt 0.0433
_refine_ls_shift/su_max 0.000
_refine_ls_shift/su_mean 0.000
_refine_ls_structure_factor_coef Fsqd
_refine_ls_weighting_details 'calc w = 1/[\s^2^(Fo^2^)+(0.0643P)^2^] where P = (Fo^2^+2Fc^2^)/3'
_refine_ls_weighting_scheme calc
_refine_ls_wR_factor_gt 0.1076
_refine_ls_wR_factor_ref 0.1194
_reflns_number_gt 1628
_reflns_number_total 2706
_reflns_threshold_expression I>2\s(I)
_cod_data_source_file ob6312.cif
_cod_data_source_block I
_cod_depositor_comments
;
The following automatic conversions were performed:
'_symmetry_cell_setting' value 'Monoclinic' changed to 'monoclinic'
according to '/home/saulius/struct/CIF-dictionaries/cif_core.dic'
dictionary named 'cif_core.dic' version 2.4.1 from 2010-06-29.

Automatic conversion script
Id: cif_fix_enum 1527 2010-12-29 10:47:43Z saulius 

The following automatic conversions were performed:

'_chemical_melting_point' value '528-529 ' was changed to '528.5(5)'
- the average value was taken and precision was estimated.

Automatic conversion script
Id: cif_fix_values 1646 2011-03-28 12:23:43Z adriana 

The following automatic conversions were performed:

'_chemical_melting_point' value '528-529 ' was changed to '528.5(5)'
- the average value was taken and precision was
estimated.

'_symmetry_cell_setting' value 'Monoclinic' changed to
'monoclinic' according to
/home/saulius/struct/CIF-dictionaries/cif_core.dic dictionary named
'cif_core.dic' version 2.4.1 from 2010-06-29.

Automatic conversion script
Id: cif_fix_values 1715 2011-07-08 13:25:40Z adriana 
;
_cod_original_sg_symbol_H-M 'P 21/n'
_cod_database_code 2202827
_cod_database_fobs_code 2202827

loop_
_symmetry_equiv_pos_as_xyz
'x, y, z'
'-x+1/2, y+1/2, -z+1/2'
'-x, -y, -z'
'x-1/2, -y-1/2, z-1/2'

loop_
_atom_site_label
_atom_site_fract_x
_atom_site_fract_y
_atom_site_fract_z
_atom_site_U_iso_or_equiv
_atom_site_adp_type
_atom_site_calc_flag
_atom_site_refinement_flags
_atom_site_occupancy
_atom_site_disorder_assembly
_atom_site_disorder_group
_atom_site_type_symbol
O 0.92395(11) -0.12250(17) 0.85118(7) 0.0569(4) Uani d . 1 . . O
N1 0.85382(12) 0.14967(19) 0.89666(8) 0.0441(4) Uani d . 1 . . N
N2 0.93832(15) 0.4519(3) 0.87692(10) 0.0579(5) Uani d . 1 . . N
C1 0.5770(2) -0.2901(3) 1.07181(13) 0.0831(7) Uani d . 1 . . C
H1A 0.5935 -0.4251 1.0672 0.100 Uiso calc R 1 . . H
H1B 0.4980 -0.2674 1.0535 0.100 Uiso calc R 1 . . H
H1C 0.5938 -0.2521 1.1241 0.100 Uiso calc R 1 . . H
C2 0.64816(17) -0.1738(3) 1.02572(12) 0.0554(5) Uani d . 1 . . C
C3 0.75384(18) -0.1044(3) 1.05778(11) 0.0606(6) Uani d . 1 . . C
H3 0.7799 -0.1285 1.1088 0.073 Uiso calc R 1 . . H
C4 0.82154(16) 0.0001(3) 1.01565(10) 0.0543(5) Uani d . 1 . . C
H4 0.8921 0.0453 1.0385 0.065 Uiso calc R 1 . . H
C5 0.78435(14) 0.0370(3) 0.94000(10) 0.0442(4) Uani d . 1 . . C
C6 0.67973(16) -0.0331(3) 0.90644(10) 0.0531(5) Uani d . 1 . . C
H6 0.6545 -0.0109 0.8552 0.064 Uiso calc R 1 . . H
C7 0.61282(16) -0.1362(3) 0.94943(11) 0.0585(5) Uani d . 1 . . C
H7 0.5423 -0.1812 0.9265 0.070 Uiso calc R 1 . . H
C8 0.83310(16) 0.3637(2) 0.89070(11) 0.0511(5) Uani d . 1 . . C
C9 0.91829(14) 0.0557(2) 0.85184(9) 0.0421(4) Uani d . 1 . . C
C10 0.98537(14) 0.1768(2) 0.80757(10) 0.0427(4) Uani d . 1 . . C
C11 0.99583(15) 0.3749(3) 0.82327(10) 0.0486(5) Uani d . 1 . . C
C12 1.06927(17) 0.4847(3) 0.78692(12) 0.0651(6) Uani d . 1 . . C
H12 1.0781 0.6161 0.7975 0.078 Uiso calc R 1 . . H
C13 1.12861(17) 0.4000(3) 0.73564(12) 0.0675(6) Uani d . 1 . . C
H13 1.1779 0.4746 0.7120 0.081 Uiso calc R 1 . . H
C14 1.11638(17) 0.2054(3) 0.71847(11) 0.0618(6) Uani d . 1 . . C
H14 1.1556 0.1500 0.6826 0.074 Uiso calc R 1 . . H
C15 1.04579(15) 0.0949(3) 0.75495(11) 0.0518(5) Uani d . 1 . . C
H15 1.0383 -0.0366 0.7443 0.062 Uiso calc R 1 . . H
C16 0.73707(19) 0.4039(3) 0.82640(12) 0.0746(7) Uani d . 1 . . C
H16A 0.7258 0.5410 0.8211 0.090 Uiso calc R 1 . . H
H16B 0.6687 0.3443 0.8374 0.090 Uiso calc R 1 . . H
H16C 0.7559 0.3517 0.7800 0.090 Uiso calc R 1 . . H
C17 0.8075(2) 0.4442(3) 0.96496(13) 0.0812(7) Uani d . 1 . . C
H17A 0.8664 0.4065 1.0053 0.097 Uiso calc R 1 . . H
H17B 0.7360 0.3945 0.9748 0.097 Uiso calc R 1 . . H
H17C 0.8039 0.5828 0.9620 0.097 Uiso calc R 1 . . H
H0N 0.9378(17) 0.574(3) 0.8748(11) 0.070(7) Uiso d . 1 . . H

loop_
_atom_site_aniso_label
_atom_site_aniso_U_11
_atom_site_aniso_U_22
_atom_site_aniso_U_33
_atom_site_aniso_U_12
_atom_site_aniso_U_13
_atom_site_aniso_U_23
O 0.0708(9) 0.0290(7) 0.0743(9) 0.0029(6) 0.0224(7) -0.0022(6)
N1 0.0484(9) 0.0337(8) 0.0511(9) 0.0049(7) 0.0104(7) 0.0011(6)
N2 0.0665(11) 0.0300(9) 0.0796(12) -0.0001(8) 0.0190(9) -0.0059(8)
C1 0.0939(18) 0.0701(15) 0.0942(17) -0.0050(14) 0.0424(15) 0.0125(13)
C2 0.0598(13) 0.0451(11) 0.0659(13) 0.0073(10) 0.0245(11) 0.0004(10)
C3 0.0747(15) 0.0613(13) 0.0478(11) 0.0109(12) 0.0155(11) 0.0041(10)
C4 0.0512(11) 0.0586(12) 0.0522(12) 0.0017(10) 0.0044(9) 0.0002(10)
C5 0.0470(10) 0.0379(9) 0.0483(11) 0.0071(8) 0.0091(9) 0.0004(8)
C6 0.0557(12) 0.0509(11) 0.0512(11) 0.0001(10) 0.0037(10) 0.0022(9)
C7 0.0493(11) 0.0552(12) 0.0708(14) -0.0048(10) 0.0086(11) -0.0017(11)
C8 0.0564(12) 0.0312(9) 0.0673(12) 0.0082(9) 0.0145(10) -0.0010(9)
C9 0.0448(10) 0.0325(10) 0.0481(10) 0.0040(8) 0.0041(9) -0.0017(8)
C10 0.0428(10) 0.0363(10) 0.0480(10) 0.0041(8) 0.0039(8) 0.0010(8)
C11 0.0490(10) 0.0380(10) 0.0584(12) 0.0019(9) 0.0068(9) 0.0045(9)
C12 0.0703(13) 0.0410(11) 0.0857(16) -0.0043(10) 0.0173(12) 0.0078(11)
C13 0.0630(14) 0.0646(15) 0.0775(15) -0.0096(11) 0.0189(12) 0.0149(12)
C14 0.0599(13) 0.0700(15) 0.0580(12) 0.0029(11) 0.0172(10) -0.0003(11)
C15 0.0537(11) 0.0452(11) 0.0572(11) 0.0016(9) 0.0102(10) -0.0028(9)
C16 0.0697(14) 0.0559(13) 0.0952(17) 0.0160(11) 0.0030(13) 0.0186(12)
C17 0.0988(18) 0.0502(13) 0.1013(18) 0.0105(13) 0.0368(15) -0.0129(13)

loop_
_atom_type_symbol
_atom_type_description
_atom_type_scat_dispersion_real
_atom_type_scat_dispersion_imag
_atom_type_scat_source
C C 0.0033 0.0016 'International Tables Vol C Tables 4.2.6.8 and 6.1.1.4'
H H 0.0000 0.0000 'International Tables Vol C Tables 4.2.6.8 and 6.1.1.4'
N N 0.0061 0.0033 'International Tables Vol C Tables 4.2.6.8 and 6.1.1.4'
O O 0.0106 0.0060 'International Tables Vol C Tables 4.2.6.8 and 6.1.1.4'

loop_
_geom_angle_atom_site_label_1
_geom_angle_atom_site_label_2
_geom_angle_atom_site_label_3
_geom_angle
_geom_angle_publ_flag
C9 N1 C5 118.7(2) yes
C9 N1 C8 122.16(15) yes
C5 N1 C8 117.89(14) yes
C11 N2 C8 119.65(16) yes
C11 N2 H0N 111.0(14) ?
C8 N2 H0N 115.3(14) ?
C2 C1 H1A 109.5 ?
C2 C1 H1B 109.5 ?
H1A C1 H1B 109.5 ?
C2 C1 H1C 109.5 ?
H1A C1 H1C 109.5 ?
H1B C1 H1C 109.5 ?
C7 C2 C3 117.37(18) ?
C7 C2 C1 121.7(2) ?
C3 C2 C1 120.9(2) ?
C4 C3 C2 121.63(19) ?
C4 C3 H3 119.2 ?
C2 C3 H3 119.2 ?
C5 C4 C3 119.99(19) ?
C5 C4 H4 120.0 ?
C3 C4 H4 120.0 ?
C4 C5 C6 119.44(17) ?
C4 C5 N1 119.91(16) ?
C6 C5 N1 120.65(16) ?
C7 C6 C5 119.84(18) ?
C7 C6 H6 120.1 ?
C5 C6 H6 120.1 ?
C6 C7 C2 121.71(19) ?
C6 C7 H7 119.1 ?
C2 C7 H7 119.1 ?
N2 C8 N1 106.82(15) ?
N2 C8 C17 106.86(17) yes
N1 C8 C17 110.75(16) yes
N2 C8 C16 111.57(16) yes
N1 C8 C16 109.32(15) yes
C17 C8 C16 111.41(17) ?
O C9 N1 121.38(16) yes
O C9 C10 121.94(16) yes
N1 C9 C10 116.60(15) yes
C15 C10 C11 119.67(17) ?
C15 C10 C9 120.80(16) ?
C11 C10 C9 119.32(16) ?
N2 C11 C12 122.15(18) yes
N2 C11 C10 118.82(17) yes
C12 C11 C10 118.93(17) ?
C13 C12 C11 120.22(19) ?
C13 C12 H12 119.9 ?
C11 C12 H12 119.9 ?
C12 C13 C14 121.1(2) ?
C12 C13 H13 119.5 ?
C14 C13 H13 119.5 ?
C15 C14 C13 119.23(19) ?
C15 C14 H14 120.4 ?
C13 C14 H14 120.4 ?
C14 C15 C10 120.85(18) ?
C14 C15 H15 119.6 ?
C10 C15 H15 119.6 ?
C8 C16 H16A 109.5 ?
C8 C16 H16B 109.5 ?
H16A C16 H16B 109.5 ?
C8 C16 H16C 109.5 ?
H16A C16 H16C 109.5 ?
H16B C16 H16C 109.5 ?
C8 C17 H17A 109.5 ?
C8 C17 H17B 109.5 ?
H17A C17 H17B 109.5 ?
C8 C17 H17C 109.5 ?
H17A C17 H17C 109.5 ?
H17B C17 H17C 109.5 ?

loop_
_geom_bond_atom_site_label_1
_geom_bond_atom_site_label_2
_geom_bond_site_symmetry_2
_geom_bond_distance
_geom_bond_publ_flag
O C9 . 1.2336(19) yes
N1 C9 . 1.356(2) yes
N1 C5 . 1.444(2) yes
N1 C8 . 1.501(2) yes
N2 C11 . 1.367(2) yes
N2 C8 . 1.449(2) yes
N2 H0N . 0.85(2) ?
C1 C2 . 1.501(3) ?
C1 H1A . 0.9600 ?
C1 H1B . 0.9600 ?
C1 H1C . 0.9600 ?
C2 C7 . 1.385(3) ?
C2 C3 . 1.386(3) ?
C3 C4 . 1.386(3) ?
C3 H3 . 0.9300 ?
C4 C5 . 1.377(2) ?
C4 H4 . 0.9300 ?
C5 C6 . 1.385(2) ?
C6 C7 . 1.385(2) ?
C6 H6 . 0.9300 ?
C7 H7 . 0.9300 ?
C8 C17 . 1.509(3) yes
C8 C16 . 1.516(3) yes
C9 C10 . 1.468(2) yes
C10 C15 . 1.388(2) ?
C10 C11 . 1.399(2) ?
C11 C12 . 1.391(3) ?
C12 C13 . 1.370(3) ?
C12 H12 . 0.9300 ?
C13 C14 . 1.382(3) ?
C13 H13 . 0.9300 ?
C14 C15 . 1.371(3) ?
C14 H14 . 0.9300 ?
C15 H15 . 0.9300 ?
C16 H16A . 0.9600 ?
C16 H16B . 0.9600 ?
C16 H16C . 0.9600 ?
C17 H17A . 0.9600 ?
C17 H17B . 0.9600 ?
C17 H17C . 0.9600 ?

loop_
_geom_hbond_atom_site_label_D
_geom_hbond_atom_site_label_H
_geom_hbond_atom_site_label_A
_geom_hbond_site_symmetry_A
_geom_hbond_distance_DH
_geom_hbond_distance_HA
_geom_hbond_distance_DA
_geom_hbond_angle_DHA
N2 H0N O 1_565 0.85(2) 2.14(2) 2.978(2) 170.9(19)

loop_
_geom_torsion_atom_site_label_1
_geom_torsion_atom_site_label_2
_geom_torsion_atom_site_label_3
_geom_torsion_atom_site_label_4
_geom_torsion
_geom_torsion_publ_flag
C7 C2 C3 C4 0.5(3) ?
C1 C2 C3 C4 178.79(18) ?
C2 C3 C4 C5 -0.1(3) ?
C3 C4 C5 C6 -0.8(3) ?
C3 C4 C5 N1 178.58(16) ?
C9 N1 C5 C4 99.3(2) ?
C8 N1 C5 C4 -93.2(2) ?
C9 N1 C5 C6 -81.4(2) yes
C8 N1 C5 C6 86.1(2) yes
C4 C5 C6 C7 1.2(3) ?
N1 C5 C6 C7 -178.16(16) ?
C5 C6 C7 C2 -0.8(3) ?
C3 C2 C7 C6 -0.1(3) ?
C1 C2 C7 C6 -178.36(19) ?
C11 N2 C8 N1 46.6(2) yes
C11 N2 C8 C17 165.14(17) ?
C11 N2 C8 C16 -72.9(2) ?
C9 N1 C8 N2 -38.3(2) ?
C5 N1 C8 N2 154.65(14) ?
C9 N1 C8 C17 -154.32(17) ?
C5 N1 C8 C17 38.6(2) ?
C9 N1 C8 C16 82.6(2) ?
C5 N1 C8 C16 -84.5(2) ?
C5 N1 C9 O -4.6(2) yes
C8 N1 C9 O -171.53(16) yes
C5 N1 C9 C10 178.62(14) ?
C8 N1 C9 C10 11.7(2) ?
O C9 C10 C15 9.1(3) ?
N1 C9 C10 C15 -174.09(16) yes
O C9 C10 C11 -165.54(17) ?
N1 C9 C10 C11 11.2(2) ?
C8 N2 C11 C12 155.19(18) yes
C8 N2 C11 C10 -28.5(3) yes
C15 C10 C11 N2 -178.05(17) ?
C9 C10 C11 N2 -3.3(3) ?
C15 C10 C11 C12 -1.6(3) ?
C9 C10 C11 C12 173.11(16) ?
N2 C11 C12 C13 177.43(19) ?
C10 C11 C12 C13 1.1(3) ?
C11 C12 C13 C14 0.5(3) ?
C12 C13 C14 C15 -1.7(3) ?
C13 C14 C15 C10 1.2(3) ?
C11 C10 C15 C14 0.5(3) ?
C9 C10 C15 C14 -174.17(17) ?

loop_
_cod_related_entry_id
_cod_related_entry_database
_cod_related_entry_code
1 ChemSpider 10597872
